data_1518112
loop_
_publ_author_name
'Hsini, Sifeddine'
'Caignol, Elisabeth'
'Metin, Jacques'
'Avignant, Daniel'
'Cousseins, Jean-Claude'

_publ_section_title
;
 Structure cristalline de l'oxyfluorure TlU3OF11
;
_journal_name_full 'Revue de Chimie Minerale'
_journal_page_first 35
_journal_page_last 47
_journal_volume 23
_journal_year 1986
_chemical_formula_sum 'F11 O Tl U3'
_chemical_formula_weight 1143.47
_space_group_IT_number 8
_symmetry_cell_setting monoclinic
_symmetry_Int_Tables_number 8
_symmetry_space_group_name_Hall 'C -2y'
_symmetry_space_group_name_H-M 'C 1 m 1'
_cell_angle_alpha 90
_cell_angle_beta 90.00(3)
_cell_angle_gamma 90
_cell_formula_units_Z 4
_cell_length_a 14.051(3)
_cell_length_b 8.106(3)
_cell_length_c 8.389(2)
_cell_volume 955.5(5)
_diffrn_ambient_temperature 293
_diffrn_radiation_probe x-ray
_diffrn_radiation_type MoK\a
_diffrn_radiation_wavelength 0.71069
_exptl_absorpt_coefficient_mu 67.65
_exptl_crystal_density_diffrn 7.95
_exptl_crystal_density_meas 7.88
_exptl_crystal_F_000 1858
_refine_ls_number_reflns 1526
_refine_ls_R_factor_gt 0.060
_cod_data_source_file RCM-1986-23-35-47.cif
_cod_data_source_block TlU3OF11
_cod_original_sg_symbol_H-M 'C m'
_cod_database_code 1518112

loop_
_symmetry_equiv_pos_site_id
_symmetry_equiv_pos_as_xyz
1 x,y,z
2 x,-y,z
3 1/2+x,1/2+y,z
4 1/2+x,1/2-y,z

loop_
_atom_site_aniso_label
_atom_site_aniso_U_11
_atom_site_aniso_U_22
_atom_site_aniso_U_33
_atom_site_aniso_U_23
_atom_site_aniso_U_13
_atom_site_aniso_U_12
U1 0.0009(2) 0.0024(3) 0.0004(2) -0.0003(1) 0.0002(1) -0.0007(1)
U2 0.0000(2) 0.0050(4) 0.0018(3) -0.0004(1) -0.0001(1) 0.0008(1)
U3 0.0012(2) 0.0012(3) 0.0005(3) 0.0000 0.0000(2) 0.0000
U4 0.0004(2) 0.0035(4) 0.0015(3) 0.0000 0.0009(2) 0.0000
Tl1 0.0007(2) 0.0045(4) 0.0175(5) 0.0000 0.0003(2) 0.0000
Tl2 0.0022(2) 0.0083(4) 0.0050(2) 0.0000 0.0001(1) 0.0000

loop_
_atom_site_label
_atom_site_type_symbol
_atom_site_thermal_displace_type
_atom_site_fract_x
_atom_site_fract_y
_atom_site_fract_z
_atom_site_occupancy
_atom_site_U_iso_or_equiv
U1 U Uani 0.2494(3) 0.2640(2) 0.2354(7) 1.000 0.0012(1)
U2 U Uani 0.2496(3) 0.2651(3) 0.7704(7) 1.000 0.0023(2)
U3 U Uani 0.5142(4) 0.00000 0.2352(7) 1.000 0.0010(2)
U4 U Uani 0.5142(4) 0.00000 0.7699(7) 1.000 0.0018(2)
F1 F Uiso 0.179(2) 0.176(3) 0.010(3) 1.000 0.009(4)
F2 F Uiso 0.330(2) 0.332(3) 0.011(3) 1.000 0.008(4)
F3 F Uiso 0.507(2) 0.152(3) 0.010(4) 1.000 0.010(4)
F4 F Uiso 0.398(3) 0.174(5) 0.719(4) 1.000 0.032(6)
F5 F Uiso 0.215(6) 0.00000 0.328(8) 0.750 0.032(14)
F6 F Uiso 0.228(2) 0.317(4) 0.517(4) 1.000 0.024(6)
F7 F Uiso 0.340(5) 0.00000 0.129(6) 0.750 0.018(10)
F8 F Uiso 0.398(3) 0.181(5) 0.331(4) 1.000 0.030(6)
F9 F Uiso 0.088(2) 0.244(4) 0.307(3) 1.000 0.020(5)
F10 F Uiso 0.222(6) 0.00000 0.709(7) 0.750 0.030(13)
F11 F Uiso 0.342(5) 0.00000 0.880(7) 0.750 0.020(10)
F12 F Uiso 0.345(3) 0.50000 0.301(4) 1.000 0.011(6)
F13 F Uiso 0.0850(19) 0.240(3) 0.727(3) 1.000 0.009(4)
F14 F Uiso 0.338(4) 0.50000 0.722(5) 1.000 0.019(8)
F15 F Uiso 0.047(3) 0.50000 0.514(4) 1.000 0.009(6)
O1 O Uiso 0.170(5) 0.50000 0.199(6) 1.000 0.018(10)
O2 O Uiso 0.173(4) 0.50000 0.833(5) 1.000 0.010(8)
Tl1 Tl Uani 0.00400 0.00000 0.00300 1.000 0.0076(2)
Tl2 Tl Uani 0.0046(5) 0.00000 0.5024(8) 1.000 0.0052(2)

loop_
_atom_type_symbol
_atom_type_description
_atom_type_scat_dispersion_real
_atom_type_scat_dispersion_imag
_atom_type_scat_source
F F 0.0171 0.0103 ' International Tables Vol C Tables 4.2.6.8 and 6.1.1.4'
O O 0.0106 0.0060 ' International Tables Vol C Tables 4.2.6.8 and 6.1.1.4'
Tl Tl -2.8358 9.6688 ' International Tables Vol C Tables 4.2.6.8 and 6.1.1.4'
U U -9.6767 9.6646 ' International Tables Vol C Tables 4.2.6.8 and 6.1.1.4'

loop_
_geom_angle_atom_site_label_1
_geom_angle_atom_site_label_2
_geom_angle_atom_site_label_3
_geom_angle
_geom_angle_site_symmetry_1
_geom_angle_site_symmetry_3
_geom_angle_publ_flag
F1 U1 F2 66.3(10) . . yes
F1 U1 F5 84.1(18) . . yes
F1 U1 F6 145.3(10) . . yes
F1 U1 F7 70.8(14) . . yes
F1 U1 F8 126.2(11) . . yes
F1 U1 F9 76.6(10) . . yes
F1 U1 F12 133.7(10) . . yes
F1 U1 O1 86.4(15) . . yes
F2 U1 F5 127.2(18) . . yes
F2 U1 F6 146.1(10) . . yes
F2 U1 F7 71.1(12) . . yes
F2 U1 F8 84.8(11) . . yes
F2 U1 F9 135.3(10) . . yes
F2 U1 F12 73.6(10) . . yes
F2 U1 O1 85.9(16) . . yes
F5 U1 F6 79.1(17) . . yes
F5 U1 F7 58(2) . . yes
F5 U1 F8 79(2) . . yes
F5 U1 F9 70(2) . . yes
F5 U1 F12 141(2) . . yes
F5 U1 O1 137(3) . . yes
F6 U1 F7 122.2(13) . . yes
F6 U1 F8 80.0(11) . . yes
F6 U1 F9 69.1(9) . . yes
F6 U1 F12 72.8(11) . . yes
F6 U1 O1 85.4(15) . . yes
F7 U1 F8 56.8(16) . . yes
F7 U1 F9 119.6(15) . . yes
F7 U1 F12 116.9(16) . . yes
F7 U1 O1 152.4(17) . . yes
F8 U1 F9 139.0(11) . . yes
F8 U1 F12 69.6(13) . . yes
F8 U1 O1 137.7(18) . . yes
F9 U1 F12 122.4(12) . . yes
F9 U1 O1 67.2(18) . . yes
F12 U1 O1 68.2(17) . . yes
F4 U2 F6 90.3(12) . . yes
F4 U2 F10 79(2) . . yes
F4 U2 F11 49.7(17) . . yes
F4 U2 F13 148.5(12) . . yes
F4 U2 F14 74.9(15) . . yes
F4 U2 O2 139.9(16) . . yes
F1 U2 F4 116.9(11) 1_556 . yes
F2 U2 F4 78.3(11) 1_556 . yes
F6 U2 F10 86.4(17) . . yes
F6 U2 F11 123.8(15) . . yes
F6 U2 F13 74.3(10) . . yes
F6 U2 F14 75.2(14) . . yes
F6 U2 O2 89.9(13) . . yes
F1 U2 F6 146.1(10) 1_556 . yes
F2 U2 F6 147.9(10) 1_556 . yes
F10 U2 F11 53(2) . . yes
F10 U2 F13 73(2) . . yes
F10 U2 F14 147(2) . . yes
F10 U2 O2 141(2) . . yes
F1 U2 F10 80.2(17) 1_556 . yes
F2 U2 F10 119.7(17) 1_556 . yes
F11 U2 F13 117.5(14) . . yes
F11 U2 F14 117.5(17) . . yes
F11 U2 O2 146.4(16) . . yes
F1 U2 F11 70.4(15) 1_556 . yes
F2 U2 F11 70.2(12) 1_556 . yes
F13 U2 F14 125.0(13) . . yes
F13 U2 O2 68.8(14) . . yes
F1 U2 F13 72.0(9) 1_556 . yes
F2 U2 F13 128.3(9) 1_556 . yes
F14 U2 O2 66.5(16) . . yes
F1 U2 F14 129.0(12) 1_556 . yes
F2 U2 F14 72.9(12) 1_556 . yes
F1 U2 O2 81.9(12) 1_556 . yes
F2 U2 O2 80.6(14) 1_556 . yes
F1 U2 F2 63.0(9) 1_556 1_556 yes
F3 U3 F7 70.8(12) . . yes
F3 U3 F8 85.1(11) . . yes
F3 U3 F3 66.2(10) . 2_555 yes
F3 U3 F8 126.8(12) . 2_555 yes
F3 U3 F9 134.6(10) . 3_545 yes
F3 U3 F15 146.1(7) . 3_545 yes
F3 U3 O1 86.0(13) . 3_545 yes
F3 U3 F9 76.0(9) . 4_555 yes
F7 U3 F8 57.4(12) . . yes
F3 U3 F7 70.8(12) 2_555 . yes
F7 U3 F8 57.4(12) . 2_555 yes
F7 U3 F9 119.5(7) . 3_545 yes
F7 U3 F15 121.2(16) . 3_545 yes
F7 U3 O1 152.1(18) . 3_545 yes
F7 U3 F9 119.5(7) . 4_555 yes
F3 U3 F8 126.8(12) 2_555 . yes
F8 U3 F8 77.8(14) . 2_555 yes
F8 U3 F9 139.4(11) . 3_545 yes
F8 U3 F15 78.3(12) . 3_545 yes
F8 U3 O1 137.7(11) . 3_545 yes
F8 U3 F9 70.9(12) . 4_555 yes
F3 U3 F8 85.1(11) 2_555 2_555 yes
F3 U3 F9 76.0(9) 2_555 3_545 yes
F3 U3 F15 146.1(7) 2_555 3_545 yes
F3 U3 O1 86.0(13) 2_555 3_545 yes
F3 U3 F9 134.6(10) 2_555 4_555 yes
F8 U3 F9 70.9(12) 2_555 3_545 yes
F8 U3 F15 78.3(12) 2_555 3_545 yes
F8 U3 O1 137.7(11) 2_555 3_545 yes
F8 U3 F9 139.4(11) 2_555 4_555 yes
F9 U3 F15 70.7(7) 3_545 3_545 yes
F9 U3 O1 66.8(8) 3_545 3_545 yes
F9 U3 F9 120.0(10) 3_545 4_555 yes
F15 U3 O1 86.8(17) 3_545 3_545 yes
F9 U3 F15 70.7(7) 4_555 3_545 yes
F9 U3 O1 66.8(8) 4_555 3_545 yes
F4 U4 F11 51.4(13) . . yes
F3 U4 F4 78.4(11) 1_556 . yes
F4 U4 F4 79.8(15) . 2_555 yes
F3 U4 F4 117.9(12) 2_556 . yes
F4 U4 F13 148.9(12) . 3_545 yes
F4 U4 F15 88.1(12) . 3_545 yes
F4 U4 O2 140.1(11) . 3_545 yes
F4 U4 F13 73.2(12) . 4_555 yes
F3 U4 F11 69.9(13) 1_556 . yes
F4 U4 F11 51.4(13) 2_555 . yes
F3 U4 F11 69.9(13) 2_556 . yes
F11 U4 F13 116.7(6) . 3_545 yes
F11 U4 F15 123.0(17) . 3_545 yes
F11 U4 O2 145.8(17) . 3_545 yes
F11 U4 F13 116.7(6) . 4_555 yes
F3 U4 F4 117.9(12) 1_556 2_555 yes
F3 U4 F3 62.9(9) 1_556 2_556 yes
F3 U4 F13 127.9(9) 1_556 3_545 yes
F3 U4 F15 147.4(7) 1_556 3_545 yes
F3 U4 O2 81.1(11) 1_556 3_545 yes
F3 U4 F13 71.5(9) 1_556 4_555 yes
F3 U4 F4 78.4(11) 2_556 2_555 yes
F4 U4 F13 73.2(13) 2_555 3_545 yes
F4 U4 F15 88.1(12) 2_555 3_545 yes
F4 U4 O2 140.1(11) 2_555 3_545 yes
F4 U4 F13 148.9(12) 2_555 4_555 yes
F3 U4 F13 71.5(9) 2_556 3_545 yes
F3 U4 F15 147.4(7) 2_556 3_545 yes
F3 U4 O2 81.1(11) 2_556 3_545 yes
F3 U4 F13 127.9(9) 2_556 4_555 yes
F13 U4 F15 76.3(8) 3_545 3_545 yes
F13 U4 O2 68.0(7) 3_545 3_545 yes
F13 U4 F13 126.7(9) 3_545 4_555 yes
F15 U4 O2 91.2(15) 3_545 3_545 yes
F13 U4 F15 76.3(8) 4_555 3_545 yes
F13 U4 O2 68.0(7) 4_555 3_545 yes
U1 F1 U2 115.8(11) . 1_554 yes
U1 F2 U2 114.4(11) . 1_554 yes
U3 F3 U4 115.3(10) . 1_554 yes
U2 F4 U4 149.3(19) . . yes
U1 F5 U1 134(3) . 2_555 yes
U1 F6 U2 153.8(15) . . yes
U1 F7 U3 109.7(14) . . yes
U1 F7 U1 108(2) . 2_555 yes
U1 F7 U3 109.7(14) 2_555 . yes
U1 F8 U3 133.4(16) . . yes
U1 F9 U3 107.1(12) . 3_455 yes
U2 F10 U2 147(3) . 2_555 yes
U2 F11 U4 109.3(16) . . yes
U2 F11 U2 107(2) . 2_555 yes
U2 F11 U4 109.3(16) 2_555 . yes
U1 F12 U1 105.6(16) . 2_565 yes
U2 F13 U4 108.3(10) . 3_455 yes
U2 F14 U2 111(2) . 2_565 yes
U3 F15 U4 157(2) 3_455 3_455 yes
U1 O1 U1 118(3) . 2_565 yes
U1 O1 U3 118.4(16) . 3_455 yes
U1 O1 U3 118.4(16) 2_565 3_455 yes
U2 O2 U2 116(2) . 2_565 yes
U2 O2 U4 114.3(14) . 3_455 yes
U2 O2 U4 114.3(14) 2_565 3_455 yes

loop_
_geom_bond_atom_site_label_1
_geom_bond_atom_site_label_2
_geom_bond_distance
_geom_bond_site_symmetry_2
_geom_bond_publ_flag
U1 F1 2.25(3) . yes
U1 F2 2.27(3) . yes
U1 F5 2.33(3) . yes
U1 F6 2.42(3) . yes
U1 F7 2.65(4) . yes
U1 F8 2.34(4) . yes
U1 F9 2.35(3) . yes
U1 F12 2.40(3) . yes
U1 O1 2.24(3) . yes
U2 F4 2.25(4) . yes
U2 F6 2.19(3) . yes
U2 F10 2.244(18) . yes
U2 F11 2.67(4) . yes
U2 F13 2.35(3) . yes
U2 F14 2.31(3) . yes
U2 O2 2.25(3) . yes
U2 F1 2.36(3) 1_556 yes
U2 F2 2.38(3) 1_556 yes
U3 F3 2.26(3) . yes
U3 F7 2.61(7) . yes
U3 F8 2.34(4) . yes
U3 F3 2.26(3) 2_555 yes
U3 F8 2.34(4) 2_555 yes
U3 F9 2.40(3) 3_545 yes
U3 F15 2.38(3) 3_545 yes
U3 O1 2.21(7) 3_545 yes
U3 F9 2.40(3) 4_555 yes
U4 F4 2.20(4) . yes
U4 F11 2.59(7) . yes
U4 F3 2.36(3) 1_556 yes
U4 F4 2.20(4) 2_555 yes
U4 F3 2.36(3) 2_556 yes
U4 F13 2.36(2) 3_545 yes
U4 F15 2.20(3) 3_545 yes
U4 O2 2.29(6) 3_545 yes
U4 F13 2.36(2) 4_555 yes

loop_
_geom_torsion_atom_site_label_1
_geom_torsion_atom_site_label_2
_geom_torsion_atom_site_label_3
_geom_torsion_atom_site_label_4
_geom_torsion
_geom_torsion_site_symmetry_1
_geom_torsion_site_symmetry_3
_geom_torsion_site_symmetry_4
_geom_torsion_publ_flag
F2 U1 F1 U2 -6.1(10) . . 1_554 no
F5 U1 F1 U2 -141(2) . . 1_554 no
F6 U1 F1 U2 157.5(14) . . 1_554 no
F7 U1 F1 U2 -83.3(16) . . 1_554 no
F8 U1 F1 U2 -69.7(17) . . 1_554 no
F9 U1 F1 U2 148.4(14) . . 1_554 no
F12 U1 F1 U2 26(2) . . 1_554 no
O1 U1 F1 U2 80.9(19) . . 1_554 no
F1 U1 F2 U2 6.0(10) . . 1_554 no
F5 U1 F2 U2 68(3) . . 1_554 no
F6 U1 F2 U2 -157.2(14) . . 1_554 no
F7 U1 F2 U2 82.8(17) . . 1_554 no
F8 U1 F2 U2 139.4(14) . . 1_554 no
F9 U1 F2 U2 -30.6(19) . . 1_554 no
F12 U1 F2 U2 -150.4(14) . . 1_554 no
O1 U1 F2 U2 -81.9(17) . . 1_554 no
F1 U1 F5 U1 55(5) . . 2_555 no
F2 U1 F5 U1 1(6) . . 2_555 no
F6 U1 F5 U1 -155(5) . . 2_555 no
F7 U1 F5 U1 -16(4) . . 2_555 no
F8 U1 F5 U1 -74(5) . . 2_555 no
F9 U1 F5 U1 133(5) . . 2_555 no
F12 U1 F5 U1 -110(4) . . 2_555 no
O1 U1 F5 U1 134(4) . . 2_555 no
F1 U1 F6 U2 108(3) . . . no
F2 U1 F6 U2 -99(3) . . . no
F5 U1 F6 U2 46(4) . . . no
F7 U1 F6 U2 5(4) . . . no
F8 U1 F6 U2 -35(3) . . . no
F9 U1 F6 U2 118(3) . . . no
F12 U1 F6 U2 -106(3) . . . no
O1 U1 F6 U2 -175(4) . . . no
F1 U1 F7 U3 155.8(19) . . . no
F1 U1 F7 U1 -84.7(19) . . 2_555 no
F2 U1 F7 U3 85.1(17) . . . no
F2 U1 F7 U1 -155(2) . . 2_555 no
F5 U1 F7 U3 -109(3) . . . no
F5 U1 F7 U1 11(2) . . 2_555 no
F6 U1 F7 U3 -60(2) . . . no
F6 U1 F7 U1 59(2) . . 2_555 no
F8 U1 F7 U3 -11.2(14) . . . no
F8 U1 F7 U1 108(2) . . 2_555 no
F9 U1 F7 U3 -142.9(14) . . . no
F9 U1 F7 U1 -23(2) . . 2_555 no
F12 U1 F7 U3 26(2) . . . no
F12 U1 F7 U1 145.2(16) . . 2_555 no
O1 U1 F7 U3 120(4) . . . no
O1 U1 F7 U1 -121(4) . . 2_555 no
F1 U1 F8 U3 1(3) . . . no
F2 U1 F8 U3 -55(2) . . . no
F5 U1 F8 U3 75(3) . . . no
F6 U1 F8 U3 156(2) . . . no
F7 U1 F8 U3 16(2) . . . no
F9 U1 F8 U3 115(2) . . . no
F12 U1 F8 U3 -129(3) . . . no
O1 U1 F8 U3 -133(3) . . . no
F1 U1 F9 U3 -86.4(11) . . 3_455 no
F2 U1 F9 U3 -52.2(17) . . 3_455 no
F5 U1 F9 U3 -175(2) . . 3_455 no
F6 U1 F9 U3 99.2(13) . . 3_455 no
F7 U1 F9 U3 -144.8(14) . . 3_455 no
F8 U1 F9 U3 143.0(16) . . 3_455 no
F12 U1 F9 U3 47.3(15) . . 3_455 no
O1 U1 F9 U3 5.4(15) . . 3_455 no
F1 U1 F12 U1 58(2) . . 2_565 no
F2 U1 F12 U1 88.2(13) . . 2_565 no
F5 U1 F12 U1 -142(3) . . 2_565 no
F6 U1 F12 U1 -95.8(14) . . 2_565 no
F7 U1 F12 U1 146.3(14) . . 2_565 no
F8 U1 F12 U1 178.7(17) . . 2_565 no
F9 U1 F12 U1 -45.5(17) . . 2_565 no
O1 U1 F12 U1 -3.9(17) . . 2_565 no
F1 U1 O1 U1 -136(2) . . 2_565 no
F1 U1 O1 U3 71(2) . . 3_455 no
F2 U1 O1 U1 -69(2) . . 2_565 no
F2 U1 O1 U3 137(2) . . 3_455 no
F5 U1 O1 U1 147(3) . . 2_565 no
F6 U1 O1 U1 78(2) . . 2_565 no
F6 U1 O1 U3 -76(2) . . 3_455 no
F7 U1 O1 U1 -102(4) . . 2_565 no
F8 U1 O1 U1 8(4) . . 2_565 no
F8 U1 O1 U3 -145.3(19) . . 3_455 no
F9 U1 O1 U1 147(3) . . 2_565 no
F9 U1 O1 U3 -6.3(18) . . 3_455 no
F12 U1 O1 U1 4.5(19) . . 2_565 no
F6 U2 F4 U4 -143(4) . . . no
F10 U2 F4 U4 -57(4) . . . no
F11 U2 F4 U4 -7(3) . . . no
F13 U2 F4 U4 -84(4) . . . no
F14 U2 F4 U4 142(4) . . . no
O2 U2 F4 U4 126(4) . . . no
F1 U2 F4 U4 16(4) 1_556 . . no
F2 U2 F4 U4 67(3) 1_556 . . no
F4 U2 F6 U1 34(3) . . . no
F10 U2 F6 U1 -44(4) . . . no
F11 U2 F6 U1 -5(4) . . . no
F13 U2 F6 U1 -118(3) . . . no
F14 U2 F6 U1 109(3) . . . no
O2 U2 F6 U1 174(3) . . . no
F1 U2 F6 U1 -111(3) 1_556 . . no
F2 U2 F6 U1 103(3) 1_556 . . no
F4 U2 F10 U2 61(7) . . 2_555 no
F6 U2 F10 U2 152(7) . . 2_555 no
F11 U2 F10 U2 13(6) . . 2_555 no
F13 U2 F10 U2 -134(7) . . 2_555 no
F14 U2 F10 U2 97(7) . . 2_555 no
O2 U2 F10 U2 -123(7) . . 2_555 no
F4 U2 F11 U4 3.2(14) . . . no
F4 U2 F11 U2 -115(3) . . 2_555 no
F6 U2 F11 U4 59(2) . . . no
F6 U2 F11 U2 -59(3) . . 2_555 no
F10 U2 F11 U4 112(3) . . . no
F10 U2 F11 U2 -6(2) . . 2_555 no
F13 U2 F11 U4 148.2(14) . . . no
F13 U2 F11 U2 30(2) . . 2_555 no
F14 U2 F11 U4 -31(2) . . . no
F14 U2 F11 U2 -149.2(17) . . 2_555 no
O2 U2 F11 U4 -119(3) . . . no
O2 U2 F11 U2 123(3) . . 2_555 no
F1 U2 F11 U4 -156(2) 1_556 . . no
F2 U2 F11 U4 -88.1(18) 1_556 . . no
F4 U2 F13 U4 -153.6(19) . . 3_455 no
F6 U2 F13 U4 -90.2(12) . . 3_455 no
F10 U2 F13 U4 178.9(19) . . 3_455 no
F11 U2 F13 U4 149.5(15) . . 3_455 no
F14 U2 F13 U4 -31.5(18) . . 3_455 no
O2 U2 F13 U4 5.9(13) . . 3_455 no
F4 U2 F14 U2 -174(2) . . 2_565 no
F6 U2 F14 U2 91.9(19) . . 2_565 no
F10 U2 F14 U2 150(3) . . 2_565 no
F11 U2 F14 U2 -147.4(18) . . 2_565 no
F13 U2 F14 U2 34(2) . . 2_565 no
O2 U2 F14 U2 -4.6(17) . . 2_565 no
F4 U2 O2 U2 21(3) . . 2_565 no
F4 U2 O2 U4 157.2(16) . . 3_455 no
F6 U2 O2 U2 -69(2) . . 2_565 no
F6 U2 O2 U4 66.9(17) . . 3_455 no
F10 U2 O2 U2 -153(3) . . 2_565 no
F11 U2 O2 U2 110(3) . . 2_565 no
F13 U2 O2 U2 -142(2) . . 2_565 no
F13 U2 O2 U4 -6.4(13) . . 3_455 no
F14 U2 O2 U2 4.9(18) . . 2_565 no
F4 U2 F1 U1 65.0(16) . 1_556 1_556 no
F6 U2 F1 U1 -155.0(16) . 1_556 1_556 no
F13 U2 F1 U1 -147.8(14) . 1_556 1_556 no
F4 U2 F2 U1 -134.5(15) . 1_556 1_556 no
F6 U2 F2 U1 154.1(16) . 1_556 1_556 no
F13 U2 F2 U1 26.5(16) . 1_556 1_556 no
F8 U3 F3 U4 -139.7(15) . . 1_554 no
F3 U3 F7 U1 -85.5(14) . . . no
F3 U3 F7 U1 156.1(18) . . 2_555 no
F8 U3 F7 U1 11.1(14) . . . no
F8 U3 F7 U1 -107(2) . . 2_555 no
F3 U3 F7 U1 -156.1(18) 2_555 . . no
F8 U3 F7 U1 107(2) 2_555 . . no
F9 U3 F7 U1 143.4(11) 3_545 . . no
F9 U3 F7 U1 -25(2) 4_555 . . no
F3 U3 F8 U1 54(2) . . . no
F7 U3 F8 U1 -16(2) . . . no
F3 U3 F8 U1 -1(3) 2_555 . . no
F8 U3 F8 U1 -75(2) 2_555 . . no
F9 U3 F8 U1 -115(2) 3_545 . . no
F15 U3 F8 U1 -156(2) 3_545 . . no
O1 U3 F8 U1 133(3) 3_545 . . no
F9 U3 F8 U1 131(2) 4_555 . . no
F11 U4 F4 U2 7(3) . . . no
F3 U4 F4 U2 -66(3) 1_556 . . no
F4 U4 F4 U2 55(4) 2_555 . . no
F3 U4 F4 U2 -16(4) 2_556 . . no
F13 U4 F4 U2 85(4) 3_545 . . no
F15 U4 F4 U2 144(4) 3_545 . . no
O2 U4 F4 U2 -127(4) 3_545 . . no
F13 U4 F4 U2 -140(4) 4_555 . . no
F4 U4 F11 U2 -3.2(14) . . . no
F4 U4 F11 U2 114(3) . . 2_555 no
F3 U4 F11 U2 87.9(14) 1_556 . . no
F4 U4 F11 U2 -114(3) 2_555 . . no
F3 U4 F11 U2 155.3(19) 2_556 . . no
F13 U4 F11 U2 -148.9(11) 3_545 . . no
F13 U4 F11 U2 32(2) 4_555 . . no
